data_4501825
loop_
_publ_author_name
'Fonari, Marina S.'
'Ganin, Eduard V.'
'Vologzhanina, Anna V.'
'Antipin, Mikhail Yu.'
'Kravtsov, Victor Ch.'

_publ_section_title
;
 Persistent CH&#x00B7;&#x00B7;&#x00B7;\p Interactions in Mefenamic Acid
 Complexes with Cyclic and Acyclic Amines
;
_journal_issue 8
_journal_name_full 'Crystal Growth &amp; Design'
_journal_page_first 3647
_journal_paper_doi 10.1021/cg100518b
_journal_volume 10
_journal_year 2010
_chemical_formula_moiety 'C4 H12 N2, 2(C15 H14 N O2), 4(H2 O)'
_chemical_formula_sum 'C34 H48 N4 O8'
_chemical_formula_weight 640.76
_chemical_name_common
; 
Piperazinediium bis(mefenamate) tetrahydrate
;
_chemical_name_systematic
; 
Piperazinediium bis{2-[(2,3-dimethylphenyl)amino]benzoate} 
tetrahydrate
;
_space_group_IT_number 2
_symmetry_cell_setting triclinic
_symmetry_space_group_name_Hall '-P 1'
_symmetry_space_group_name_H-M 'P -1'
_atom_sites_solution_hydrogens geom
_atom_sites_solution_primary direct
_atom_sites_solution_secondary difmap
_audit_creation_method SHELXL-97
_cell_angle_alpha 85.995(2)
_cell_angle_beta 83.245(2)
_cell_angle_gamma 65.812(2)
_cell_formula_units_Z 1
_cell_length_a 6.9297(8)
_cell_length_b 7.1741(8)
_cell_length_c 18.621(2)
_cell_measurement_temperature 100(2)
_cell_volume 838.36(16)
_computing_cell_refinement 'Bruker SMART'
_computing_data_collection 'Bruker SMART'
_computing_data_reduction 'Bruker SHELXTL'
_computing_molecular_graphics 'Bruker SHELXTL'
_computing_publication_material 'Bruker SHELXTL'
_computing_structure_refinement 'SHELXL-97 (Sheldrick, 1997)'
_computing_structure_solution 'SHELXS-97 (Sheldrick, 1990)'
_diffrn_ambient_temperature 100(2)
_diffrn_measured_fraction_theta_full 0.994
_diffrn_measured_fraction_theta_max 0.994
_diffrn_measurement_device_type 'CCD area detector'
_diffrn_measurement_method 'phi and omega scan'
_diffrn_radiation_monochromator graphite
_diffrn_radiation_source 'fine-focus sealed tube'
_diffrn_radiation_type MoK\a
_diffrn_radiation_wavelength 0.71073
_diffrn_reflns_av_R_equivalents 0.0219
_diffrn_reflns_av_sigmaI/netI 0.0293
_diffrn_reflns_limit_h_max 8
_diffrn_reflns_limit_h_min -8
_diffrn_reflns_limit_k_max 8
_diffrn_reflns_limit_k_min -8
_diffrn_reflns_limit_l_max 22
_diffrn_reflns_limit_l_min -22
_diffrn_reflns_number 6659
_diffrn_reflns_theta_full 25.50
_diffrn_reflns_theta_max 25.50
_diffrn_reflns_theta_min 2.20
_exptl_absorpt_coefficient_mu 0.091
_exptl_absorpt_correction_type none
_exptl_crystal_colour colorless
_exptl_crystal_density_diffrn 1.269
_exptl_crystal_density_method 'not measured'
_exptl_crystal_description prism
_exptl_crystal_F_000 344
_exptl_crystal_size_max 0.10
_exptl_crystal_size_mid 0.08
_exptl_crystal_size_min 0.08
_refine_diff_density_max 0.296
_refine_diff_density_min -0.208
_refine_diff_density_rms 0.045
_refine_ls_extinction_method none
_refine_ls_goodness_of_fit_ref 1.008
_refine_ls_hydrogen_treatment mixed
_refine_ls_matrix_type full
_refine_ls_number_parameters 231
_refine_ls_number_reflns 3121
_refine_ls_number_restraints 0
_refine_ls_restrained_S_all 1.008
_refine_ls_R_factor_all 0.0506
_refine_ls_R_factor_gt 0.0408
_refine_ls_shift/su_max 0.000
_refine_ls_shift/su_mean 0.000
_refine_ls_structure_factor_coef Fsqd
_refine_ls_weighting_details 'calc w=1/[\s^2^(Fo^2^)+(0.0749P)^2^+0.1226P] where P=(Fo^2^+2Fc^2^)/3'
_refine_ls_weighting_scheme calc
_refine_ls_wR_factor_gt 0.1106
_refine_ls_wR_factor_ref 0.1171
_reflns_number_gt 2565
_reflns_number_total 3121
_reflns_threshold_expression >2sigma(I)
_cod_data_source_file cg100518b_si_001.cif
_cod_data_source_block mefensad
_cod_depositor_comments
;
The following automatic conversions were performed:

'_symmetry_cell_setting' value 'Triclinic' changed to 'triclinic'
according to /home/saulius/struct/CIF-dictionaries/cif_core.dic
dictionary named 'cif_core.dic' version 2.4.2 from 2011-04-26.

Automatic conversion script
Id: cif_fix_values 1715 2011-07-08 13:25:40Z adriana 
;
_cod_original_cell_volume 838.37(16)
_cod_original_sg_symbol_H-M P-1
_cod_database_code 4501825

loop_
_symmetry_equiv_pos_as_xyz
'x, y, z'
'-x, -y, -z'

loop_
_atom_site_label
_atom_site_type_symbol
_atom_site_fract_x
_atom_site_fract_y
_atom_site_fract_z
_atom_site_U_iso_or_equiv
_atom_site_adp_type
_atom_site_occupancy
_atom_site_symmetry_multiplicity
_atom_site_calc_flag
_atom_site_refinement_flags
O1 O 0.87515(15) 0.17487(15) 0.16722(5) 0.0266(3) Uani 1 1 d .
O2 O 1.21389(16) 0.01549(16) 0.12455(6) 0.0303(3) Uani 1 1 d .
N1 N 0.71777(19) 0.00134(19) 0.27523(7) 0.0273(3) Uani 1 1 d .
H1N1 H 0.723(3) 0.111(3) 0.2574(10) 0.033 Uiso 1 1 d .
N2 N 0.87265(19) 0.42421(18) 0.05058(7) 0.0235(3) Uani 1 1 d .
H1N2 H 0.868(3) 0.329(2) 0.0903(9) 0.028 Uiso 1 1 d .
H2N2 H 0.741(3) 0.509(3) 0.0381(9) 0.028 Uiso 1 1 d .
C1 C 1.0669(2) -0.1681(2) 0.20903(7) 0.0217(3) Uani 1 1 d .
C2 C 1.2514(2) -0.3474(2) 0.19793(8) 0.0263(3) Uani 1 1 d .
H2C H 1.3633 -0.3432 0.1660 0.032 Uiso 1 1 calc R
C3 C 1.2730(2) -0.5297(2) 0.23263(8) 0.0301(4) Uani 1 1 d .
H3A H 1.3966 -0.6470 0.2237 0.036 Uiso 1 1 calc R
C4 C 1.1076(2) -0.5358(2) 0.28122(8) 0.0294(3) Uani 1 1 d .
H4A H 1.1199 -0.6585 0.3046 0.035 Uiso 1 1 calc R
C5 C 0.9247(2) -0.3613(2) 0.29522(8) 0.0269(3) Uani 1 1 d .
H5A H 0.8164 -0.3678 0.3285 0.032 Uiso 1 1 calc R
C6 C 0.8997(2) -0.1744(2) 0.25998(7) 0.0219(3) Uani 1 1 d .
C7 C 1.0532(2) 0.0194(2) 0.16479(7) 0.0224(3) Uani 1 1 d .
C8 C 0.5527(2) 0.0193(2) 0.33063(7) 0.0226(3) Uani 1 1 d .
C9 C 0.5087(2) 0.1558(2) 0.38670(7) 0.0228(3) Uani 1 1 d .
C10 C 0.3368(2) 0.1807(2) 0.43906(8) 0.0252(3) Uani 1 1 d .
C11 C 0.2168(2) 0.0675(2) 0.43460(8) 0.0301(4) Uani 1 1 d .
H11A H 0.1047 0.0821 0.4697 0.036 Uiso 1 1 calc R
C12 C 0.2608(2) -0.0664(2) 0.37900(9) 0.0307(4) Uani 1 1 d .
H12A H 0.1784 -0.1402 0.3768 0.037 Uiso 1 1 calc R
C13 C 0.4278(2) -0.0901(2) 0.32671(8) 0.0264(3) Uani 1 1 d .
H13A H 0.4569 -0.1789 0.2889 0.032 Uiso 1 1 calc R
C14 C 0.6393(2) 0.2783(2) 0.38979(9) 0.0319(4) Uani 1 1 d .
H14A H 0.7770 0.2089 0.3642 0.048 Uiso 1 1 calc R
H14B H 0.6551 0.2933 0.4393 0.048 Uiso 1 1 calc R
H14C H 0.5692 0.4108 0.3678 0.048 Uiso 1 1 calc R
C15 C 0.2827(3) 0.3282(3) 0.49949(8) 0.0359(4) Uani 1 1 d .
H15A H 0.1595 0.3289 0.5293 0.054 Uiso 1 1 calc R
H15B H 0.2536 0.4630 0.4795 0.054 Uiso 1 1 calc R
H15C H 0.4003 0.2869 0.5282 0.054 Uiso 1 1 calc R
C16 C 0.9747(2) 0.5531(2) 0.07469(8) 0.0255(3) Uani 1 1 d .
H16A H 1.1128 0.4657 0.0903 0.031 Uiso 1 1 calc R
H16B H 0.8878 0.6330 0.1156 0.031 Uiso 1 1 calc R
C17 C 1.0012(2) 0.6949(2) 0.01409(8) 0.0250(3) Uani 1 1 d .
H17A H 0.8625 0.7900 0.0012 0.030 Uiso 1 1 calc R
H17B H 1.0730 0.7732 0.0302 0.030 Uiso 1 1 calc R
O1W O 1.59247(19) 0.0547(2) 0.10236(6) 0.0384(3) Uani 1 1 d .
H1W1 H 1.652(4) 0.092(3) 0.1340(12) 0.058 Uiso 1 1 d .
H2W1 H 1.476(4) 0.056(3) 0.1263(12) 0.058 Uiso 1 1 d .
O2W O 1.53036(17) 0.27957(17) -0.02364(7) 0.0335(3) Uani 1 1 d .
H1W2 H 1.546(3) 0.213(3) 0.0197(12) 0.050 Uiso 1 1 d .
H2W2 H 1.606(3) 0.182(3) -0.0576(11) 0.050 Uiso 1 1 d .

loop_
_atom_site_aniso_label
_atom_site_aniso_U_11
_atom_site_aniso_U_22
_atom_site_aniso_U_33
_atom_site_aniso_U_23
_atom_site_aniso_U_13
_atom_site_aniso_U_12
O1 0.0222(5) 0.0234(5) 0.0298(6) 0.0022(4) 0.0038(4) -0.0068(4)
O2 0.0217(5) 0.0341(6) 0.0333(6) -0.0002(4) 0.0057(4) -0.0118(5)
N1 0.0244(6) 0.0210(6) 0.0296(7) 0.0019(5) 0.0076(5) -0.0053(5)
N2 0.0198(6) 0.0235(6) 0.0261(7) 0.0027(5) 0.0012(5) -0.0092(5)
C1 0.0194(7) 0.0252(7) 0.0199(7) -0.0017(5) -0.0032(5) -0.0079(6)
C2 0.0189(7) 0.0322(8) 0.0234(7) -0.0018(6) -0.0013(5) -0.0059(6)
C3 0.0236(7) 0.0271(8) 0.0298(8) -0.0010(6) -0.0035(6) -0.0001(6)
C4 0.0315(8) 0.0249(8) 0.0284(8) 0.0046(6) -0.0069(6) -0.0078(6)
C5 0.0251(7) 0.0283(8) 0.0244(7) 0.0020(6) -0.0013(6) -0.0087(6)
C6 0.0196(7) 0.0239(7) 0.0201(7) -0.0019(5) -0.0029(5) -0.0062(6)
C7 0.0203(7) 0.0260(7) 0.0212(7) -0.0029(5) -0.0010(5) -0.0097(6)
C8 0.0176(7) 0.0235(7) 0.0229(7) 0.0035(5) -0.0006(5) -0.0056(6)
C9 0.0180(7) 0.0236(7) 0.0245(7) 0.0028(5) -0.0040(5) -0.0062(6)
C10 0.0180(7) 0.0280(7) 0.0234(7) 0.0042(6) -0.0035(5) -0.0033(6)
C11 0.0187(7) 0.0375(8) 0.0300(8) 0.0097(6) -0.0001(6) -0.0097(6)
C12 0.0230(7) 0.0333(8) 0.0399(9) 0.0091(7) -0.0074(6) -0.0160(6)
C13 0.0262(7) 0.0250(7) 0.0284(8) 0.0011(6) -0.0065(6) -0.0101(6)
C14 0.0257(8) 0.0300(8) 0.0409(9) -0.0039(7) -0.0027(6) -0.0119(6)
C15 0.0280(8) 0.0410(9) 0.0281(8) -0.0042(7) -0.0032(6) -0.0027(7)
C16 0.0249(7) 0.0272(7) 0.0238(7) -0.0018(6) 0.0001(6) -0.0106(6)
C17 0.0229(7) 0.0241(7) 0.0281(8) -0.0028(6) 0.0010(6) -0.0101(6)
O1W 0.0273(6) 0.0579(8) 0.0328(6) -0.0099(5) 0.0022(5) -0.0201(6)
O2W 0.0247(6) 0.0333(6) 0.0367(6) -0.0055(5) 0.0020(5) -0.0063(5)

loop_
_atom_type_symbol
_atom_type_description
_atom_type_scat_dispersion_real
_atom_type_scat_dispersion_imag
_atom_type_scat_source
C C 0.0033 0.0016 'International Tables Vol C Tables 4.2.6.8 and 6.1.1.4'
H H 0.0000 0.0000 'International Tables Vol C Tables 4.2.6.8 and 6.1.1.4'
N N 0.0061 0.0033 'International Tables Vol C Tables 4.2.6.8 and 6.1.1.4'
O O 0.0106 0.0060 'International Tables Vol C Tables 4.2.6.8 and 6.1.1.4'

loop_
_geom_angle_atom_site_label_1
_geom_angle_atom_site_label_2
_geom_angle_atom_site_label_3
_geom_angle
_geom_angle_site_symmetry_1
_geom_angle_site_symmetry_3
C6 N1 C8 125.52(12) . .
C6 N1 H1N1 115.5(12) . .
C8 N1 H1N1 117.0(12) . .
C16 N2 C17 110.71(11) . 2_765
C16 N2 H1N2 107.8(9) . .
C17 N2 H1N2 108.9(9) 2_765 .
C16 N2 H2N2 108.2(10) . .
C17 N2 H2N2 108.5(10) 2_765 .
H1N2 N2 H2N2 112.9(14) . .
C2 C1 C6 118.37(13) . .
C2 C1 C7 118.22(13) . .
C6 C1 C7 123.38(12) . .
C3 C2 C1 122.33(14) . .
C3 C2 H2C 118.8 . .
C1 C2 H2C 118.8 . .
C2 C3 C4 119.00(13) . .
C2 C3 H3A 120.5 . .
C4 C3 H3A 120.5 . .
C5 C4 C3 120.62(14) . .
C5 C4 H4A 119.7 . .
C3 C4 H4A 119.7 . .
C4 C5 C6 121.08(13) . .
C4 C5 H5A 119.5 . .
C6 C5 H5A 119.5 . .
N1 C6 C5 120.93(13) . .
N1 C6 C1 120.51(12) . .
C5 C6 C1 118.56(12) . .
O2 C7 O1 122.31(13) . .
O2 C7 C1 119.13(12) . .
O1 C7 C1 118.50(12) . .
C13 C8 C9 120.59(13) . .
C13 C8 N1 119.80(13) . .
C9 C8 N1 119.51(13) . .
C8 C9 C10 118.96(13) . .
C8 C9 C14 120.63(13) . .
C10 C9 C14 120.39(13) . .
C11 C10 C9 119.36(14) . .
C11 C10 C15 120.14(13) . .
C9 C10 C15 120.49(14) . .
C12 C11 C10 121.32(13) . .
C12 C11 H11A 119.3 . .
C10 C11 H11A 119.3 . .
C11 C12 C13 119.80(14) . .
C11 C12 H12A 120.1 . .
C13 C12 H12A 120.1 . .
C12 C13 C8 119.96(14) . .
C12 C13 H13A 120.0 . .
C8 C13 H13A 120.0 . .
C9 C14 H14A 109.5 . .
C9 C14 H14B 109.5 . .
H14A C14 H14B 109.5 . .
C9 C14 H14C 109.5 . .
H14A C14 H14C 109.5 . .
H14B C14 H14C 109.5 . .
C10 C15 H15A 109.5 . .
C10 C15 H15B 109.5 . .
H15A C15 H15B 109.5 . .
C10 C15 H15C 109.5 . .
H15A C15 H15C 109.5 . .
H15B C15 H15C 109.5 . .
N2 C16 C17 110.86(12) . .
N2 C16 H16A 109.5 . .
C17 C16 H16A 109.5 . .
N2 C16 H16B 109.5 . .
C17 C16 H16B 109.5 . .
H16A C16 H16B 108.1 . .
N2 C17 C16 110.49(11) 2_765 .
N2 C17 H17A 109.6 2_765 .
C16 C17 H17A 109.6 . .
N2 C17 H17B 109.6 2_765 .
C16 C17 H17B 109.6 . .
H17A C17 H17B 108.1 . .
H1W1 O1W H2W1 104(2) . .
H1W2 O2W H2W2 106.0(17) . .

loop_
_geom_bond_atom_site_label_1
_geom_bond_atom_site_label_2
_geom_bond_distance
_geom_bond_site_symmetry_2
O1 C7 1.2784(17) .
O2 C7 1.2583(17) .
N1 C6 1.3869(18) .
N1 C8 1.4177(17) .
N1 H1N1 0.846(19) .
N2 C16 1.4916(18) .
N2 C17 1.4929(18) 2_765
N2 H1N2 0.978(17) .
N2 H2N2 0.912(18) .
C1 C2 1.399(2) .
C1 C6 1.4224(19) .
C1 C7 1.502(2) .
C2 C3 1.377(2) .
C2 H2C 0.9300 .
C3 C4 1.388(2) .
C3 H3A 0.9300 .
C4 C5 1.381(2) .
C4 H4A 0.9300 .
C5 C6 1.404(2) .
C5 H5A 0.9300 .
C8 C13 1.396(2) .
C8 C9 1.402(2) .
C9 C10 1.4062(19) .
C9 C14 1.506(2) .
C10 C11 1.392(2) .
C10 C15 1.506(2) .
C11 C12 1.382(2) .
C11 H11A 0.9300 .
C12 C13 1.383(2) .
C12 H12A 0.9300 .
C13 H13A 0.9300 .
C14 H14A 0.9600 .
C14 H14B 0.9600 .
C14 H14C 0.9600 .
C15 H15A 0.9600 .
C15 H15B 0.9600 .
C15 H15C 0.9600 .
C16 C17 1.5120(19) .
C16 H16A 0.9700 .
C16 H16B 0.9700 .
C17 N2 1.4929(18) 2_765
C17 H17A 0.9700 .
C17 H17B 0.9700 .
O1W H1W1 0.87(2) .
O1W H2W1 0.87(2) .
O2W H1W2 0.90(2) .
O2W H2W2 0.92(2) .

loop_
_geom_hbond_atom_site_label_D
_geom_hbond_atom_site_label_H
_geom_hbond_atom_site_label_A
_geom_hbond_distance_DH
_geom_hbond_distance_HA
_geom_hbond_distance_DA
_geom_hbond_angle_DHA
_geom_hbond_site_symmetry_A
N1 H1N1 O1 0.846(19) 2.004(18) 2.6517(15) 132.6(15) .
N2 H1N2 O1 0.978(17) 1.740(18) 2.7126(15) 172.6(15) .
N2 H2N2 O2W 0.912(18) 1.907(18) 2.8079(17) 169.3(15) 2_765
O1W H1W1 O1 0.87(2) 2.04(2) 2.8505(17) 155(2) 1_655
O1W H2W1 O2 0.87(2) 1.96(2) 2.7324(16) 147(2) .
O2W H1W2 O1W 0.90(2) 1.83(2) 2.7263(18) 174.2(19) .
O2W H2W2 O2 0.92(2) 1.88(2) 2.8019(16) 174.2(19) 2_855

loop_
_geom_torsion_atom_site_label_1
_geom_torsion_atom_site_label_2
_geom_torsion_atom_site_label_3
_geom_torsion_atom_site_label_4
_geom_torsion
_geom_torsion_site_symmetry_1
_geom_torsion_site_symmetry_4
C6 C1 C2 C3 2.3(2) . .
C7 C1 C2 C3 -175.89(13) . .
C1 C2 C3 C4 -1.0(2) . .
C2 C3 C4 C5 -0.7(2) . .
C3 C4 C5 C6 1.1(2) . .
C8 N1 C6 C5 6.7(2) . .
C8 N1 C6 C1 -172.20(13) . .
C4 C5 C6 N1 -178.71(14) . .
C4 C5 C6 C1 0.2(2) . .
C2 C1 C6 N1 177.12(13) . .
C7 C1 C6 N1 -4.8(2) . .
C2 C1 C6 C5 -1.8(2) . .
C7 C1 C6 C5 176.20(12) . .
C2 C1 C7 O2 -6.7(2) . .
C6 C1 C7 O2 175.24(13) . .
C2 C1 C7 O1 170.44(12) . .
C6 C1 C7 O1 -7.6(2) . .
C6 N1 C8 C13 -65.83(19) . .
C6 N1 C8 C9 117.79(16) . .
C13 C8 C9 C10 0.1(2) . .
N1 C8 C9 C10 176.44(12) . .
C13 C8 C9 C14 -178.24(13) . .
N1 C8 C9 C14 -1.9(2) . .
C8 C9 C10 C11 0.92(19) . .
C14 C9 C10 C11 179.26(13) . .
C8 C9 C10 C15 -179.10(13) . .
C14 C9 C10 C15 -0.8(2) . .
C9 C10 C11 C12 -1.2(2) . .
C15 C10 C11 C12 178.86(14) . .
C10 C11 C12 C13 0.4(2) . .
C11 C12 C13 C8 0.7(2) . .
C9 C8 C13 C12 -0.9(2) . .
N1 C8 C13 C12 -177.23(13) . .
C17 N2 C16 C17 57.01(16) 2_765 .
N2 C16 C17 N2 -56.88(16) . 2_765
